data_4034778
loop_
_publ_author_name
'Takeuchi, Toshifumi'
'Kumagai, Naoya'
'Shibasaki, Masakatsu'

_publ_section_title
;
 Direct Catalytic Asymmetric Aldol Reaction of \a-Vinyl Acetamide.
;
_journal_issue 10
_journal_name_full 'The Journal of organic chemistry'
_journal_page_first 5851
_journal_page_last 5858
_journal_paper_doi 10.1021/acs.joc.8b00743
_journal_volume 83
_journal_year 2018
_chemical_absolute_configuration 'CHOOSE rm ad rmad syn or unk'
_chemical_formula_moiety 'C26 H41 N2 O2 Si'
_chemical_formula_sum 'C26 H41 N2 O2 Si'
_chemical_formula_weight 441.71
_space_group_crystal_system orthorhombic
_space_group_IT_number 19
_space_group_name_Hall 'P 2ac 2ab'
_space_group_name_H-M_alt 'P 21 21 21'
_atom_sites_solution_hydrogens geom
_atom_sites_solution_primary direct
_atom_sites_solution_secondary difmap
_cell_angle_alpha 90.0000
_cell_angle_beta 90.0000
_cell_angle_gamma 90.0000
_cell_formula_units_Z 8
_cell_length_a 7.6510(7)
_cell_length_b 18.5007(15)
_cell_length_c 38.062(3)
_cell_measurement_reflns_used 11886
_cell_measurement_temperature 93
_cell_measurement_theta_max 68.09
_cell_measurement_theta_min 3.33
_cell_volume 5387.6(8)
_computing_cell_refinement 'RAPID AUTO'
_computing_data_collection 'RAPID AUTO (Rigaku, ????)'
_computing_data_reduction 'RAPID AUTO'
_computing_molecular_graphics 'CrystalStructure 4.3'
_computing_publication_material 'CrystalStructure 4.3 (Rigaku, 2018)'
_computing_structure_refinement 'SHELXL Version 2018/3 (Sheldrick, 2008)'
_computing_structure_solution 'SHELXT Version 2018/2 (Sheldrick, 2014)'
_diffrn_ambient_temperature 93
_diffrn_detector_area_resol_mean 10.000
_diffrn_measured_fraction_theta_full 0.999
_diffrn_measured_fraction_theta_max 0.997
_diffrn_measurement_device_type 'Rigaku R-AXIS RAPID'
_diffrn_measurement_method \w
_diffrn_radiation_type 'Cu K\a'
_diffrn_radiation_wavelength 1.54187
_diffrn_reflns_av_R_equivalents 0.0951
_diffrn_reflns_av_unetI/netI 0.1008
_diffrn_reflns_Laue_measured_fraction_full 0.999
_diffrn_reflns_Laue_measured_fraction_max 0.997
_diffrn_reflns_limit_h_max 9
_diffrn_reflns_limit_h_min -9
_diffrn_reflns_limit_k_max 22
_diffrn_reflns_limit_k_min -22
_diffrn_reflns_limit_l_max 45
_diffrn_reflns_limit_l_min -44
_diffrn_reflns_number 48061
_diffrn_reflns_point_group_measured_fraction_full 0.997
_diffrn_reflns_point_group_measured_fraction_max 0.992
_diffrn_reflns_theta_full 67.687
_diffrn_reflns_theta_max 68.240
_diffrn_reflns_theta_min 3.332
_diffrn_standards_number 0
_exptl_absorpt_coefficient_mu 0.934
_exptl_absorpt_correction_T_max 0.954
_exptl_absorpt_correction_T_min 0.724
_exptl_absorpt_correction_type multi-scan
_exptl_absorpt_process_details 'ABSCOR (Rigaku, 1995)'
_exptl_crystal_colour colorless
_exptl_crystal_density_diffrn 1.089
_exptl_crystal_density_method 'not measured'
_exptl_crystal_description prism
_exptl_crystal_F_000 1928.00
_exptl_crystal_size_max 0.200
_exptl_crystal_size_mid 0.100
_exptl_crystal_size_min 0.050
_refine_diff_density_max 0.32
_refine_diff_density_min -0.24
_refine_ls_abs_structure_details
;
 Flack x determined using 1456 quotients [(I+)-(I-)]/[(I+)+(I-)]
 (Parsons, Flack and Wagner, Acta Cryst. B69 (2013) 249-259).
;
_refine_ls_abs_structure_Flack 0.06(2)
_refine_ls_extinction_method none
_refine_ls_goodness_of_fit_ref 0.938
_refine_ls_hydrogen_treatment constr
_refine_ls_number_parameters 595
_refine_ls_number_reflns 9783
_refine_ls_number_restraints 111
_refine_ls_R_factor_all 0.1136
_refine_ls_R_factor_gt 0.0657
_refine_ls_shift/su_max 0.001
_refine_ls_structure_factor_coef Fsqd
_refine_ls_weighting_details 'w = 1/[\s^2^(Fo^2^)+(0.0716P)^2^] where P=(Fo^2^+2Fc^2^)/3'
_refine_ls_weighting_scheme calc
_refine_ls_wR_factor_gt 0.1384
_refine_ls_wR_factor_ref 0.1621
_reflns_Friedel_coverage 0.766
_reflns_Friedel_fraction_full 0.994
_reflns_Friedel_fraction_max 0.987
_reflns_number_gt 5407
_reflns_number_total 9783
_reflns_threshold_expression F^2^>2.0\s(F^2^)
_cod_data_source_file jo8b00743_si_003.cif
_cod_data_source_block 180320takeuchi
_cod_database_code 4034778

loop_
_space_group_symop_id
_space_group_symop_operation_xyz
1 +X,+Y,+Z
2 1/2-X,-Y,1/2+Z
3 1/2+X,1/2-Y,-Z
4 -X,1/2+Y,1/2-Z

loop_
_atom_site_label
_atom_site_type_symbol
_atom_site_fract_x
_atom_site_fract_y
_atom_site_fract_z
_atom_site_U_iso_or_equiv
_atom_site_adp_type
_atom_site_occupancy
_atom_site_site_symmetry_order
_atom_site_calc_flag
_atom_site_refinement_flags_posn
_atom_site_refinement_flags_adp
_atom_site_refinement_flags_occupancy
_atom_site_disorder_assembly
_atom_site_disorder_group
Si2 Si 0.7440(2) 0.10880(9) 0.65978(4) 0.0563(5) Uani 1 1 d . . . . .
Si1 Si 0.1269(2) 0.75427(10) 0.32654(4) 0.0639(5) Uani 1 1 d . . . . .
O2 O 0.1159(5) 0.67502(18) 0.45581(9) 0.0514(10) Uani 1 1 d . . . . .
H2 H 0.072078 0.701460 0.471442 0.077 Uiso 1 1 calc R U . . .
O4 O 0.6867(5) 0.2726(2) 0.55134(9) 0.0604(11) Uani 1 1 d . . . . .
H4 H 0.650306 0.249012 0.533958 0.091 Uiso 1 1 calc R U . . .
O1 O 0.4281(5) 0.72882(18) 0.50359(9) 0.0604(11) Uani 1 1 d . . . . .
O3 O 1.0360(6) 0.28852(18) 0.50508(9) 0.0677(13) Uani 1 1 d . . . . .
C37 C 1.2888(12) 0.2710(5) 0.5696(2) 0.102(3) Uani 1 1 d . . . . .
H37A H 1.301033 0.277200 0.544954 0.122 Uiso 1 1 calc R U . . .
H37B H 1.386209 0.256221 0.583318 0.122 Uiso 1 1 calc R U . . .
C14 C 0.6948(13) 0.6693(5) 0.4148(2) 0.114(3) Uani 1 1 d . . . . .
H14A H 0.676418 0.620863 0.407470 0.137 Uiso 1 1 calc R U . . .
H14B H 0.795169 0.695011 0.407067 0.137 Uiso 1 1 calc R U . . .
N3 N 1.0311(6) 0.4043(2) 0.52199(10) 0.0477(12) Uani 1 1 d . . . . .
N1 N 0.4725(6) 0.6091(2) 0.50740(10) 0.0469(11) Uani 1 1 d . . . . .
N2 N 0.5342(6) 0.5155(2) 0.46428(12) 0.0534(13) Uani 1 1 d . . . . .
N4 N 0.9974(6) 0.4644(2) 0.57798(11) 0.0513(12) Uani 1 1 d . . . . .
C12 C 0.1917(8) 0.7321(3) 0.37180(15) 0.0572(16) Uani 1 1 d . . . . .
C52 C -0.0925(17) 0.4172(7) 0.7189(3) 0.162(4) Uani 1 1 d . U . . .
H52A H -0.135448 0.454835 0.703028 0.244 Uiso 0.637(16) 1 calc R U P A 1
H52B H -0.121303 0.430181 0.743229 0.244 Uiso 0.637(16) 1 calc R U P A 1
H52C H -0.147850 0.370979 0.713042 0.244 Uiso 0.637(16) 1 calc R U P A 1
H52D H -0.169763 0.375668 0.722781 0.244 Uiso 0.363(16) 1 calc R U P A 2
H52E H -0.153857 0.461751 0.725396 0.244 Uiso 0.363(16) 1 calc R U P A 2
H52F H 0.012431 0.411994 0.733493 0.244 Uiso 0.363(16) 1 calc R U P A 2
C33 C 0.8494(8) 0.2428(3) 0.56309(13) 0.0475(14) Uani 1 1 d . . . . .
H33 H 0.892920 0.208250 0.544867 0.057 Uiso 1 1 calc R U . . .
C24 C 1.0123(8) 0.4660(3) 0.54335(13) 0.0465(14) Uani 1 1 d . . . . .
C8 C 0.4416(8) 0.6693(3) 0.48799(13) 0.0480(15) Uani 1 1 d . . . . .
C25 C 1.0121(7) 0.5288(3) 0.52212(12) 0.0447(13) Uani 1 1 d . . . . .
C1 C 0.5109(8) 0.5365(3) 0.49720(15) 0.0502(15) Uani 1 1 d . . . . .
C31 C 1.0164(8) 0.3320(3) 0.52938(14) 0.0540(15) Uani 1 1 d . . . . .
C2 C 0.5220(8) 0.4944(3) 0.52718(14) 0.0505(15) Uani 1 1 d . . . . .
C11 C 0.2259(8) 0.7210(3) 0.40222(14) 0.0506(14) Uani 1 1 d . . . . .
C26 C 1.0295(8) 0.5088(3) 0.48424(13) 0.0528(16) Uani 1 1 d . . . . .
H26A H 1.127247 0.535385 0.473103 0.063 Uiso 1 1 calc R U . . .
H26B H 0.920367 0.519398 0.471243 0.063 Uiso 1 1 calc R U . . .
C34 C 0.8227(8) 0.2027(3) 0.59634(15) 0.0532(16) Uani 1 1 d . . . . .
C9 C 0.4241(7) 0.6669(3) 0.44914(13) 0.0456(14) Uani 1 1 d . . . . .
H9 H 0.409240 0.615692 0.441251 0.055 Uiso 1 1 calc R U . . .
C27 C 1.0667(9) 0.4262(3) 0.48505(13) 0.0535(16) Uani 1 1 d . . . . .
H27A H 0.988732 0.400182 0.468587 0.064 Uiso 1 1 calc R U . . .
H27B H 1.189613 0.416049 0.478627 0.064 Uiso 1 1 calc R U . . .
C30 C 0.9941(8) 0.5939(3) 0.53870(14) 0.0545(15) Uani 1 1 d . . . . .
H30 H 0.991958 0.637633 0.525619 0.065 Uiso 1 1 calc R U . . .
C3 C 0.4820(8) 0.5373(3) 0.55955(14) 0.0581(16) Uani 1 1 d . . . . .
H3A H 0.574427 0.530989 0.577492 0.070 Uiso 1 1 calc R U . . .
H3B H 0.368185 0.522829 0.569745 0.070 Uiso 1 1 calc R U . . .
C32 C 0.9797(9) 0.3054(3) 0.56620(13) 0.0538(16) Uani 1 1 d . . . . .
H32 H 0.924682 0.345291 0.580017 0.065 Uiso 1 1 calc R U . . .
C10 C 0.2573(8) 0.7111(2) 0.44001(12) 0.0417(13) Uani 1 1 d . . . . .
H10 H 0.268162 0.759938 0.451057 0.050 Uiso 1 1 calc R U . . .
C29 C 0.9790(8) 0.5949(3) 0.57527(14) 0.0587(17) Uani 1 1 d . . . . .
H29 H 0.968996 0.639386 0.587549 0.070 Uiso 1 1 calc R U . . .
C5 C 0.5763(8) 0.4442(3) 0.46106(16) 0.0601(17) Uani 1 1 d . . . . .
H5 H 0.593030 0.425720 0.438007 0.072 Uiso 1 1 calc R U . . .
C28 C 0.9787(8) 0.5302(3) 0.59325(14) 0.0581(16) Uani 1 1 d . . . . .
H28 H 0.964482 0.531788 0.618028 0.070 Uiso 1 1 calc R U . . .
C6 C 0.5963(8) 0.3974(3) 0.48846(16) 0.0634(17) Uani 1 1 d . . . . .
H6 H 0.630789 0.348749 0.484376 0.076 Uiso 1 1 calc R U . . .
C7 C 0.5655(9) 0.4218(3) 0.52246(17) 0.0655(19) Uani 1 1 d . . . . .
H7 H 0.573914 0.389959 0.541958 0.079 Uiso 1 1 calc R U . . .
C4 C 0.4764(9) 0.6151(3) 0.54624(13) 0.0580(16) Uani 1 1 d . . . . .
H4A H 0.370663 0.640155 0.554980 0.070 Uiso 1 1 calc R U . . .
H4B H 0.581004 0.642103 0.554073 0.070 Uiso 1 1 calc R U . . .
C51 C 0.114(3) 0.4099(10) 0.7150(5) 0.150(7) Uani 0.637(16) 1 d . U P A 1
H51A H 0.169952 0.446859 0.730057 0.180 Uiso 0.637(16) 1 calc R U P A 1
H51B H 0.149607 0.361911 0.723906 0.180 Uiso 0.637(16) 1 calc R U P A 1
C13 C 0.5920(11) 0.6979(4) 0.43379(18) 0.081(2) Uani 1 1 d . . . . .
H13 H 0.618013 0.746414 0.440152 0.098 Uiso 1 1 calc R U . . .
C15 C 0.3271(9) 0.7880(4) 0.30330(15) 0.074(2) Uani 1 1 d . . . . .
H15 H 0.289669 0.804238 0.279387 0.089 Uiso 1 1 calc R U . . .
C38 C 0.9311(10) 0.1202(4) 0.69125(15) 0.077(2) Uani 1 1 d . . . . .
H38 H 1.039754 0.107100 0.678122 0.092 Uiso 1 1 calc R U . . .
C45 C 0.4409(10) 0.0835(4) 0.70209(17) 0.089(2) Uani 1 1 d . . . . .
H45A H 0.411763 0.041825 0.687321 0.134 Uiso 1 1 calc R U . . .
H45B H 0.333597 0.103769 0.712108 0.134 Uiso 1 1 calc R U . . .
H45C H 0.518793 0.068086 0.721115 0.134 Uiso 1 1 calc R U . . .
C21 C -0.0501(11) 0.8234(4) 0.32852(17) 0.091(2) Uani 1 1 d . . . . .
H21 H -0.158783 0.793647 0.326621 0.110 Uiso 1 1 calc R U . . .
C41 C 0.7294(11) 0.0130(3) 0.64349(17) 0.083(2) Uani 1 1 d . . . . .
H41 H 0.680410 -0.016526 0.663166 0.100 Uiso 1 1 calc R U . . .
C36 C 1.1429(12) 0.2822(3) 0.58415(18) 0.075(2) Uani 1 1 d . . . . .
H36 H 1.136910 0.275284 0.608852 0.091 Uiso 1 1 calc R U . . .
C16 C 0.4606(10) 0.7289(5) 0.29827(18) 0.104(3) Uani 1 1 d . . . . .
H16A H 0.505473 0.713642 0.321206 0.156 Uiso 1 1 calc R U . . .
H16B H 0.557175 0.747069 0.283845 0.156 Uiso 1 1 calc R U . . .
H16C H 0.405734 0.687648 0.286475 0.156 Uiso 1 1 calc R U . . .
C44 C 0.5323(9) 0.1409(4) 0.67986(18) 0.082(2) Uani 1 1 d . . . . .
H44 H 0.568898 0.178557 0.697206 0.099 Uiso 1 1 calc R U . . .
C18 C 0.0445(10) 0.6677(4) 0.30508(17) 0.082(2) Uani 1 1 d . . . . .
H18 H 0.144251 0.632766 0.304632 0.098 Uiso 1 1 calc R U . . .
C23 C -0.0768(13) 0.8631(4) 0.36065(19) 0.123(4) Uani 1 1 d . . . . .
H23A H -0.090275 0.829147 0.380222 0.185 Uiso 1 1 calc R U . . .
H23B H -0.182562 0.892701 0.358557 0.185 Uiso 1 1 calc R U . . .
H23C H 0.024087 0.894457 0.365004 0.185 Uiso 1 1 calc R U . . .
C19 C -0.1035(11) 0.6321(4) 0.3249(2) 0.098(2) Uani 1 1 d . . . . .
H19A H -0.064055 0.619560 0.348669 0.147 Uiso 1 1 calc R U . . .
H19B H -0.139713 0.588119 0.312572 0.147 Uiso 1 1 calc R U . . .
H19C H -0.202520 0.665533 0.326449 0.147 Uiso 1 1 calc R U . . .
C39 C 0.9530(11) 0.1995(4) 0.70328(18) 0.100(3) Uani 1 1 d . . . . .
H39A H 0.964361 0.230797 0.682647 0.149 Uiso 1 1 calc R U . . .
H39B H 1.058112 0.203742 0.717857 0.149 Uiso 1 1 calc R U . . .
H39C H 0.850508 0.214138 0.716976 0.149 Uiso 1 1 calc R U . . .
C40 C 0.9223(10) 0.0700(5) 0.72343(17) 0.098(3) Uani 1 1 d . . . . .
H40A H 0.823220 0.083922 0.738267 0.147 Uiso 1 1 calc R U . . .
H40B H 1.030936 0.074131 0.736936 0.147 Uiso 1 1 calc R U . . .
H40C H 0.907295 0.019914 0.715590 0.147 Uiso 1 1 calc R U . . .
C17 C 0.4073(13) 0.8530(5) 0.3216(2) 0.125(3) Uani 1 1 d . . . . .
H17A H 0.316265 0.889063 0.326177 0.188 Uiso 1 1 calc R U . . .
H17B H 0.497530 0.874229 0.306474 0.188 Uiso 1 1 calc R U . . .
H17C H 0.459883 0.837728 0.343834 0.188 Uiso 1 1 calc R U . . .
C22 C -0.0611(12) 0.8724(4) 0.29641(16) 0.105(3) Uani 1 1 d . . . . .
H22A H 0.043097 0.903181 0.295347 0.157 Uiso 1 1 calc R U . . .
H22B H -0.165611 0.902854 0.298122 0.157 Uiso 1 1 calc R U . . .
H22C H -0.067824 0.842817 0.275104 0.157 Uiso 1 1 calc R U . . .
C42 C 0.9152(14) -0.0175(4) 0.6354(2) 0.130(4) Uani 1 1 d . . . . .
H42A H 0.966825 0.009399 0.615837 0.196 Uiso 1 1 calc R U . . .
H42B H 0.906094 -0.068714 0.629149 0.196 Uiso 1 1 calc R U . . .
H42C H 0.989336 -0.012314 0.656284 0.196 Uiso 1 1 calc R U . . .
C20 C -0.0111(12) 0.6814(5) 0.26633(17) 0.118(3) Uani 1 1 d . . . . .
H20A H -0.112449 0.713830 0.265866 0.177 Uiso 1 1 calc R U . . .
H20B H -0.041916 0.635407 0.255200 0.177 Uiso 1 1 calc R U . . .
H20C H 0.085991 0.703761 0.253508 0.177 Uiso 1 1 calc R U . . .
C43 C 0.6051(16) 0.0046(5) 0.61250(18) 0.143(4) Uani 1 1 d . . . . .
H43A H 0.491361 0.025611 0.618513 0.215 Uiso 1 1 calc R U . . .
H43B H 0.590646 -0.046784 0.607056 0.215 Uiso 1 1 calc R U . . .
H43C H 0.653400 0.029698 0.592000 0.215 Uiso 1 1 calc R U . . .
C47 C 0.6206(14) 0.3978(6) 0.6345(2) 0.132(3) Uani 1 1 d . U . . .
H47A H 0.694117 0.435420 0.645045 0.198 Uiso 0.631(14) 1 calc R U P B 1
H47B H 0.645126 0.394647 0.609294 0.198 Uiso 0.631(14) 1 calc R U P B 1
H47C H 0.645959 0.351252 0.645666 0.198 Uiso 0.631(14) 1 calc R U P B 1
H47D H 0.712100 0.364236 0.626906 0.198 Uiso 0.369(14) 1 calc R U P B 2
H47E H 0.653816 0.447273 0.628123 0.198 Uiso 0.369(14) 1 calc R U P B 2
H47F H 0.510165 0.385292 0.622988 0.198 Uiso 0.369(14) 1 calc R U P B 2
C35 C 0.7951(8) 0.1665(3) 0.62183(15) 0.0544(15) Uani 1 1 d . . . . .
C49 C 0.362(2) 0.4078(7) 0.6702(4) 0.189(5) Uani 1 1 d . U . . .
H49A H 0.433707 0.438925 0.685695 0.227 Uiso 0.631(14) 1 calc R U P B 1
H49B H 0.393691 0.357453 0.676282 0.227 Uiso 0.631(14) 1 calc R U P B 1
H49C H 0.364046 0.452616 0.655982 0.227 Uiso 0.369(14) 1 calc R U P B 2
H49D H 0.334472 0.369831 0.652727 0.227 Uiso 0.369(14) 1 calc R U P B 2
C50 C 0.173(2) 0.4171(8) 0.6836(3) 0.182(5) Uani 1 1 d . U . . .
H50A H 0.138205 0.466528 0.676418 0.218 Uiso 0.637(16) 1 calc R U P A 1
H50B H 0.101607 0.383801 0.669156 0.218 Uiso 0.637(16) 1 calc R U P A 1
H50C H 0.189953 0.464720 0.695024 0.218 Uiso 0.363(16) 1 calc R U P A 2
H50D H 0.181027 0.382551 0.703417 0.218 Uiso 0.363(16) 1 calc R U P A 2
C46 C 0.4139(13) 0.1799(6) 0.6553(3) 0.176(5) Uani 1 1 d . . . . .
H46A H 0.478235 0.219142 0.643848 0.264 Uiso 1 1 calc R U . . .
H46B H 0.315113 0.199998 0.668466 0.264 Uiso 1 1 calc R U . . .
H46C H 0.370411 0.146187 0.637480 0.264 Uiso 1 1 calc R U . . .
C48 C 0.423(2) 0.4174(9) 0.6402(4) 0.125(6) Uani 0.631(14) 1 d . U P B 1
H48A H 0.406551 0.468861 0.633950 0.150 Uiso 0.631(14) 1 calc R U P B 1
H48B H 0.352664 0.388444 0.623479 0.150 Uiso 0.631(14) 1 calc R U P B 1
C48A C 0.601(6) 0.393(2) 0.6698(9) 0.204(10) Uani 0.369(14) 1 d . U P B 2
H48C H 0.665157 0.431744 0.682430 0.245 Uiso 0.369(14) 1 calc R U P B 2
H48D H 0.634268 0.345270 0.679095 0.245 Uiso 0.369(14) 1 calc R U P B 2
C51A C -0.042(6) 0.420(2) 0.6819(11) 0.209(11) Uani 0.363(16) 1 d . U P A 2
H51C H -0.082890 0.465779 0.670793 0.251 Uiso 0.363(16) 1 calc R U P A 2
H51D H -0.090079 0.378741 0.668636 0.251 Uiso 0.363(16) 1 calc R U P A 2

loop_
_atom_site_aniso_label
_atom_site_aniso_U_11
_atom_site_aniso_U_22
_atom_site_aniso_U_33
_atom_site_aniso_U_23
_atom_site_aniso_U_13
_atom_site_aniso_U_12
Si2 0.0760(13) 0.0530(9) 0.0397(8) 0.0066(7) 0.0025(9) -0.0028(9)
Si1 0.0710(12) 0.0823(12) 0.0384(9) 0.0071(8) -0.0017(9) 0.0136(11)
O2 0.065(3) 0.046(2) 0.044(2) 0.0000(17) 0.010(2) -0.003(2)
O4 0.081(3) 0.053(2) 0.047(2) -0.0015(17) -0.008(2) 0.006(2)
O1 0.084(3) 0.043(2) 0.055(2) -0.0029(18) -0.022(2) 0.004(2)
O3 0.113(4) 0.044(2) 0.047(2) -0.0065(18) 0.023(2) -0.001(2)
C37 0.093(7) 0.134(7) 0.079(5) 0.011(5) -0.014(5) -0.020(6)
C14 0.122(9) 0.110(7) 0.110(7) 0.020(6) 0.010(6) -0.020(6)
N3 0.064(3) 0.041(2) 0.038(2) 0.0037(19) 0.008(2) -0.008(2)
N1 0.067(3) 0.037(2) 0.037(2) 0.0029(19) -0.008(2) 0.008(2)
N2 0.066(4) 0.040(2) 0.054(3) 0.003(2) 0.000(3) 0.007(2)
N4 0.073(4) 0.041(2) 0.040(2) -0.0009(19) 0.004(2) -0.003(2)
C12 0.063(4) 0.063(4) 0.046(3) 0.011(3) 0.001(3) 0.005(3)
C52 0.156(10) 0.167(10) 0.165(9) 0.024(8) 0.017(9) -0.029(9)
C33 0.065(4) 0.040(3) 0.038(3) 0.000(2) 0.002(3) 0.006(3)
C24 0.060(4) 0.041(3) 0.038(3) 0.002(2) -0.007(3) -0.002(3)
C8 0.060(4) 0.038(3) 0.046(3) 0.000(2) -0.013(3) 0.000(3)
C25 0.050(4) 0.045(3) 0.039(3) 0.008(2) -0.001(3) -0.001(3)
C1 0.055(4) 0.042(3) 0.054(3) -0.002(3) -0.012(3) -0.005(3)
C31 0.077(5) 0.043(3) 0.042(3) 0.004(3) 0.004(3) -0.004(3)
C2 0.053(4) 0.049(3) 0.049(3) 0.007(3) -0.012(3) -0.003(3)
C11 0.061(4) 0.047(3) 0.043(3) 0.002(2) 0.001(3) 0.003(3)
C26 0.067(4) 0.047(3) 0.044(3) 0.007(2) 0.003(3) -0.009(3)
C34 0.070(5) 0.044(3) 0.046(3) 0.002(3) -0.004(3) 0.001(3)
C9 0.058(4) 0.036(3) 0.043(3) 0.003(2) -0.001(3) 0.002(3)
C27 0.072(5) 0.049(3) 0.040(3) 0.005(2) 0.009(3) 0.001(3)
C30 0.075(4) 0.039(3) 0.050(3) 0.006(3) 0.006(3) 0.004(3)
C3 0.067(4) 0.056(3) 0.052(3) 0.013(3) -0.015(3) -0.005(3)
C32 0.087(5) 0.042(3) 0.033(3) 0.002(2) 0.004(3) -0.004(3)
C10 0.057(4) 0.034(3) 0.034(3) 0.002(2) 0.003(3) 0.004(3)
C29 0.083(5) 0.042(3) 0.051(3) 0.000(3) 0.005(3) 0.004(3)
C5 0.068(5) 0.041(3) 0.071(4) -0.006(3) -0.014(4) 0.001(3)
C28 0.086(5) 0.050(3) 0.038(3) -0.004(3) -0.002(3) -0.006(3)
C6 0.071(5) 0.040(3) 0.079(4) 0.000(3) -0.021(4) 0.008(3)
C7 0.077(5) 0.046(3) 0.073(4) 0.016(3) -0.027(4) -0.001(3)
C4 0.079(4) 0.049(3) 0.046(3) 0.002(3) -0.019(3) -0.001(3)
C51 0.186(13) 0.118(12) 0.147(13) -0.006(11) 0.056(12) -0.006(12)
C13 0.112(7) 0.065(4) 0.068(5) 0.022(4) 0.024(5) 0.025(5)
C15 0.081(6) 0.106(5) 0.037(3) 0.010(4) 0.003(3) 0.004(5)
C38 0.085(6) 0.097(5) 0.048(4) 0.001(4) 0.010(4) 0.008(4)
C45 0.085(6) 0.118(6) 0.064(4) 0.013(4) -0.003(4) -0.020(5)
C21 0.114(7) 0.103(6) 0.056(4) 0.017(4) 0.000(4) 0.030(5)
C41 0.130(7) 0.060(4) 0.059(4) 0.005(3) 0.024(5) -0.021(5)
C36 0.089(6) 0.070(5) 0.067(5) 0.010(3) -0.006(5) -0.013(4)
C16 0.075(6) 0.161(8) 0.076(5) 0.012(5) 0.023(4) 0.034(6)
C44 0.063(5) 0.108(6) 0.075(5) 0.027(4) 0.010(4) 0.002(4)
C18 0.073(6) 0.095(5) 0.076(5) -0.020(4) -0.010(4) 0.018(5)
C23 0.173(10) 0.124(7) 0.074(5) -0.007(5) -0.017(6) 0.081(7)
C19 0.097(6) 0.084(5) 0.114(6) 0.010(5) -0.019(6) 0.005(5)
C39 0.109(7) 0.115(6) 0.075(5) -0.031(4) -0.004(5) -0.039(5)
C40 0.075(6) 0.161(8) 0.059(4) 0.027(5) -0.001(4) 0.007(5)
C17 0.142(8) 0.147(8) 0.086(6) 0.018(6) 0.006(6) -0.027(7)
C22 0.133(7) 0.121(6) 0.060(4) 0.023(4) 0.007(5) 0.047(6)
C42 0.205(11) 0.072(5) 0.115(7) -0.019(5) 0.083(7) 0.013(6)
C20 0.126(8) 0.157(8) 0.071(5) -0.032(5) -0.034(5) -0.003(7)
C43 0.261(13) 0.114(7) 0.054(5) 0.013(4) -0.032(6) -0.099(8)
C47 0.127(8) 0.173(9) 0.096(6) 0.013(7) 0.015(7) -0.007(8)
C35 0.057(4) 0.050(3) 0.056(4) 0.003(3) -0.001(3) -0.001(3)
C49 0.237(12) 0.161(10) 0.170(10) -0.004(9) 0.073(10) -0.057(10)
C50 0.223(12) 0.186(11) 0.136(9) -0.010(8) 0.048(9) -0.066(11)
C46 0.101(8) 0.229(12) 0.197(10) 0.141(10) 0.022(7) 0.034(8)
C48 0.133(11) 0.129(12) 0.113(10) -0.002(10) 0.013(9) -0.029(10)
C48A 0.263(17) 0.23(2) 0.123(13) 0.037(19) 0.065(19) 0.04(2)
C51A 0.242(16) 0.19(2) 0.197(18) 0.06(2) 0.07(2) 0.05(2)

loop_
_atom_type_symbol
_atom_type_description
_atom_type_scat_dispersion_real
_atom_type_scat_dispersion_imag
_atom_type_scat_source
C C 0.0181 0.0091
;
International Tables for Crystallography
(Vol. C, Tables 4.2.6.8 and 6.1.1.4)
;
H H 0.0000 0.0000
;
International Tables for Crystallography
(Vol. C, Table 6.1.1.4)
;
N N 0.0311 0.0180
;
International Tables for Crystallography
(Vol. C, Tables 4.2.6.8 and 6.1.1.4)
;
O O 0.0492 0.0322
;
International Tables for Crystallography
(Vol. C, Tables 4.2.6.8 and 6.1.1.4)
;
Si Si 0.2541 0.3302
;
International Tables for Crystallography
(Vol. C, Tables 4.2.6.8 and 6.1.1.4)
;

loop_
_geom_angle_atom_site_label_1
_geom_angle_atom_site_label_2
_geom_angle_atom_site_label_3
_geom_angle
C35 Si2 C38 105.9(3)
C35 Si2 C41 107.5(3)
C38 Si2 C41 111.2(3)
C35 Si2 C44 108.6(3)
C38 Si2 C44 111.1(3)
C41 Si2 C44 112.3(4)
C12 Si1 C21 108.1(3)
C12 Si1 C15 107.2(3)
C21 Si1 C15 112.6(3)
C12 Si1 C18 107.7(3)
C21 Si1 C18 110.7(4)
C15 Si1 C18 110.4(3)
C10 O2 H2 109.5
C33 O4 H4 109.5
C36 C37 H37A 120.0
C36 C37 H37B 120.0
H37A C37 H37B 120.0
C13 C14 H14A 120.0
C13 C14 H14B 120.0
H14A C14 H14B 120.0
C31 N3 C24 131.6(4)
C31 N3 C27 118.3(4)
C24 N3 C27 110.0(4)
C8 N1 C1 131.3(4)
C8 N1 C4 119.0(4)
C1 N1 C4 109.7(4)
C1 N2 C5 113.6(5)
C24 N4 C28 114.5(4)
C11 C12 Si1 175.6(5)
C51 C52 H52A 109.5
C51 C52 H52B 109.5
H52A C52 H52B 109.5
C51 C52 H52C 109.5
H52A C52 H52C 109.5
H52B C52 H52C 109.5
C51A C52 H52D 109.5
C51A C52 H52E 109.5
H52D C52 H52E 109.5
C51A C52 H52F 109.5
H52D C52 H52F 109.5
H52E C52 H52F 109.5
O4 C33 C34 109.9(5)
O4 C33 C32 107.4(4)
C34 C33 C32 113.7(4)
O4 C33 H33 108.6
C34 C33 H33 108.6
C32 C33 H33 108.6
N4 C24 N3 124.4(4)
N4 C24 C25 126.0(5)
N3 C24 C25 109.6(4)
O1 C8 N1 118.5(4)
O1 C8 C9 119.3(5)
N1 C8 C9 122.2(5)
C30 C25 C24 117.4(4)
C30 C25 C26 132.2(5)
C24 C25 C26 110.4(4)
N2 C1 C2 127.3(5)
N2 C1 N1 124.1(5)
C2 C1 N1 108.6(5)
O3 C31 N3 118.2(5)
O3 C31 C32 120.3(5)
N3 C31 C32 121.6(5)
C1 C2 C7 116.8(5)
C1 C2 C3 111.5(5)
C7 C2 C3 131.7(5)
C12 C11 C10 175.8(6)
C25 C26 C27 103.9(4)
C25 C26 H26A 111.0
C27 C26 H26A 111.0
C25 C26 H26B 111.0
C27 C26 H26B 111.0
H26A C26 H26B 109.0
C35 C34 C33 175.3(6)
C8 C9 C13 107.1(5)
C8 C9 C10 106.3(4)
C13 C9 C10 114.0(4)
C8 C9 H9 109.7
C13 C9 H9 109.7
C10 C9 H9 109.7
N3 C27 C26 104.7(4)
N3 C27 H27A 110.8
C26 C27 H27A 110.8
N3 C27 H27B 110.8
C26 C27 H27B 110.8
H27A C27 H27B 108.9
C25 C30 C29 118.7(5)
C25 C30 H30 120.7
C29 C30 H30 120.7
C2 C3 C4 103.5(4)
C2 C3 H3A 111.1
C4 C3 H3A 111.1
C2 C3 H3B 111.1
C4 C3 H3B 111.1
H3A C3 H3B 109.0
C36 C32 C31 111.4(6)
C36 C32 C33 111.4(5)
C31 C32 C33 107.2(4)
C36 C32 H32 108.9
C31 C32 H32 108.9
C33 C32 H32 108.9
O2 C10 C11 110.6(5)
O2 C10 C9 106.6(4)
C11 C10 C9 114.7(4)
O2 C10 H10 108.2
C11 C10 H10 108.2
C9 C10 H10 108.2
C28 C29 C30 118.9(5)
C28 C29 H29 120.5
C30 C29 H29 120.5
C6 C5 N2 124.9(6)
C6 C5 H5 117.6
N2 C5 H5 117.6
N4 C28 C29 124.5(5)
N4 C28 H28 117.8
C29 C28 H28 117.8
C5 C6 C7 119.0(5)
C5 C6 H6 120.5
C7 C6 H6 120.5
C6 C7 C2 118.3(5)
C6 C7 H7 120.9
C2 C7 H7 120.9
N1 C4 C3 105.1(4)
N1 C4 H4A 110.7
C3 C4 H4A 110.7
N1 C4 H4B 110.7
C3 C4 H4B 110.7
H4A C4 H4B 108.8
C50 C51 C52 115.3(18)
C50 C51 H51A 108.4
C52 C51 H51A 108.4
C50 C51 H51B 108.4
C52 C51 H51B 108.4
H51A C51 H51B 107.5
C14 C13 C9 128.4(8)
C14 C13 H13 115.8
C9 C13 H13 115.8
C16 C15 C17 111.0(7)
C16 C15 Si1 111.8(5)
C17 C15 Si1 112.2(5)
C16 C15 H15 107.2
C17 C15 H15 107.2
Si1 C15 H15 107.2
C40 C38 C39 110.0(6)
C40 C38 Si2 114.0(5)
C39 C38 Si2 112.2(5)
C40 C38 H38 106.7
C39 C38 H38 106.7
Si2 C38 H38 106.7
C44 C45 H45A 109.5
C44 C45 H45B 109.5
H45A C45 H45B 109.5
C44 C45 H45C 109.5
H45A C45 H45C 109.5
H45B C45 H45C 109.5
C23 C21 C22 111.7(6)
C23 C21 Si1 119.2(5)
C22 C21 Si1 114.6(5)
C23 C21 H21 102.9
C22 C21 H21 102.9
Si1 C21 H21 102.9
C43 C41 C42 112.3(7)
C43 C41 Si2 112.9(6)
C42 C41 Si2 110.6(5)
C43 C41 H41 106.9
C42 C41 H41 106.9
Si2 C41 H41 106.9
C37 C36 C32 126.0(7)
C37 C36 H36 117.0
C32 C36 H36 117.0
C15 C16 H16A 109.5
C15 C16 H16B 109.5
H16A C16 H16B 109.5
C15 C16 H16C 109.5
H16A C16 H16C 109.5
H16B C16 H16C 109.5
C46 C44 C45 114.0(7)
C46 C44 Si2 114.9(5)
C45 C44 Si2 113.5(5)
C46 C44 H44 104.3
C45 C44 H44 104.3
Si2 C44 H44 104.3
C19 C18 C20 109.9(6)
C19 C18 Si1 113.5(5)
C20 C18 Si1 111.1(5)
C19 C18 H18 107.4
C20 C18 H18 107.4
Si1 C18 H18 107.4
C21 C23 H23A 109.5
C21 C23 H23B 109.5
H23A C23 H23B 109.5
C21 C23 H23C 109.5
H23A C23 H23C 109.5
H23B C23 H23C 109.5
C18 C19 H19A 109.5
C18 C19 H19B 109.5
H19A C19 H19B 109.5
C18 C19 H19C 109.5
H19A C19 H19C 109.5
H19B C19 H19C 109.5
C38 C39 H39A 109.5
C38 C39 H39B 109.5
H39A C39 H39B 109.5
C38 C39 H39C 109.5
H39A C39 H39C 109.5
H39B C39 H39C 109.5
C38 C40 H40A 109.5
C38 C40 H40B 109.5
H40A C40 H40B 109.5
C38 C40 H40C 109.5
H40A C40 H40C 109.5
H40B C40 H40C 109.5
C15 C17 H17A 109.5
C15 C17 H17B 109.5
H17A C17 H17B 109.5
C15 C17 H17C 109.5
H17A C17 H17C 109.5
H17B C17 H17C 109.5
C21 C22 H22A 109.5
C21 C22 H22B 109.5
H22A C22 H22B 109.5
C21 C22 H22C 109.5
H22A C22 H22C 109.5
H22B C22 H22C 109.5
C41 C42 H42A 109.5
C41 C42 H42B 109.5
H42A C42 H42B 109.5
C41 C42 H42C 109.5
H42A C42 H42C 109.5
H42B C42 H42C 109.5
C18 C20 H20A 109.5
C18 C20 H20B 109.5
H20A C20 H20B 109.5
C18 C20 H20C 109.5
H20A C20 H20C 109.5
H20B C20 H20C 109.5
C41 C43 H43A 109.5
C41 C43 H43B 109.5
H43A C43 H43B 109.5
C41 C43 H43C 109.5
H43A C43 H43C 109.5
H43B C43 H43C 109.5
C48 C47 H47A 109.5
C48 C47 H47B 109.5
H47A C47 H47B 109.5
C48 C47 H47C 109.5
H47A C47 H47C 109.5
H47B C47 H47C 109.5
C48A C47 H47D 109.5
C48A C47 H47E 109.5
H47D C47 H47E 109.5
C48A C47 H47F 109.5
H47D C47 H47F 109.5
H47E C47 H47F 109.5
C34 C35 Si2 177.2(6)
C48 C49 C50 129.6(17)
C50 C49 C48A 161.1(16)
C48 C49 H49A 104.9
C50 C49 H49A 104.9
C48 C49 H49B 104.9
C50 C49 H49B 104.9
H49A C49 H49B 105.8
C50 C49 H49C 95.8
C48A C49 H49C 95.8
C50 C49 H49D 95.8
C48A C49 H49D 95.8
H49C C49 H49D 103.3
C51 C50 C49 128.7(16)
C49 C50 C51A 157.8(19)
C51 C50 H50A 105.1
C49 C50 H50A 105.1
C51 C50 H50B 105.1
C49 C50 H50B 105.1
H50A C50 H50B 105.9
C49 C50 H50C 96.8
C51A C50 H50C 96.8
C49 C50 H50D 96.8
C51A C50 H50D 96.8
H50C C50 H50D 103.5
C44 C46 H46A 109.5
C44 C46 H46B 109.5
H46A C46 H46B 109.5
C44 C46 H46C 109.5
H46A C46 H46C 109.5
H46B C46 H46C 109.5
C49 C48 C47 117.0(16)
C49 C48 H48A 108.1
C47 C48 H48A 108.1
C49 C48 H48B 108.1
C47 C48 H48B 108.1
H48A C48 H48B 107.3
C47 C48A C49 96(2)
C47 C48A H48C 112.5
C49 C48A H48C 112.5
C47 C48A H48D 112.5
C49 C48A H48D 112.5
H48C C48A H48D 110.0
C52 C51A C50 103(3)
C52 C51A H51C 111.2
C50 C51A H51C 111.2
C52 C51A H51D 111.2
C50 C51A H51D 111.2
H51C C51A H51D 109.1

loop_
_geom_bond_atom_site_label_1
_geom_bond_atom_site_label_2
_geom_bond_distance
Si2 C35 1.838(6)
Si2 C38 1.879(7)
Si2 C41 1.880(7)
Si2 C44 1.886(7)
Si1 C12 1.839(6)
Si1 C21 1.864(8)
Si1 C15 1.876(7)
Si1 C18 1.905(7)
O2 C10 1.406(6)
O2 H2 0.8400
O4 C33 1.433(6)
O4 H4 0.8400
O1 C8 1.255(6)
O3 C31 1.235(6)
C37 C36 1.263(9)
C37 H37A 0.9500
C37 H37B 0.9500
C14 C13 1.192(9)
C14 H14A 0.9500
C14 H14B 0.9500
N3 C31 1.371(6)
N3 C24 1.409(6)
N3 C27 1.488(6)
N1 C8 1.358(6)
N1 C1 1.427(6)
N1 C4 1.483(6)
N2 C1 1.324(6)
N2 C5 1.365(6)
N4 C24 1.324(6)
N4 C28 1.356(6)
C12 C11 1.205(7)
C52 C51A 1.46(4)
C52 C51 1.59(2)
C52 H52A 0.9800
C52 H52B 0.9800
C52 H52C 0.9800
C52 H52D 0.9800
C52 H52E 0.9800
C52 H52F 0.9800
C33 C34 1.481(7)
C33 C32 1.533(7)
C33 H33 1.0000
C24 C25 1.414(6)
C8 C9 1.485(7)
C25 C30 1.368(7)
C25 C26 1.494(7)
C1 C2 1.385(7)
C31 C32 1.512(6)
C2 C7 1.394(7)
C2 C3 1.497(7)
C11 C10 1.470(7)
C26 C27 1.555(7)
C26 H26A 0.9900
C26 H26B 0.9900
C34 C35 1.198(7)
C9 C13 1.524(9)
C9 C10 1.555(7)
C9 H9 1.0000
C27 H27A 0.9900
C27 H27B 0.9900
C30 C29 1.397(7)
C30 H30 0.9500
C3 C4 1.526(7)
C3 H3A 0.9900
C3 H3B 0.9900
C32 C36 1.486(9)
C32 H32 1.0000
C10 H10 1.0000
C29 C28 1.379(7)
C29 H29 0.9500
C5 C6 1.364(7)
C5 H5 0.9500
C28 H28 0.9500
C6 C7 1.391(8)
C6 H6 0.9500
C7 H7 0.9500
C4 H4A 0.9900
C4 H4B 0.9900
C51 C50 1.281(17)
C51 H51A 0.9900
C51 H51B 0.9900
C13 H13 0.9500
C15 C16 1.509(9)
C15 C17 1.518(10)
C15 H15 1.0000
C38 C40 1.539(8)
C38 C39 1.546(9)
C38 H38 1.0000
C45 C44 1.527(9)
C45 H45A 0.9800
C45 H45B 0.9800
C45 H45C 0.9800
C21 C23 1.441(9)
C21 C22 1.525(8)
C21 H21 1.0000
C41 C43 1.523(10)
C41 C42 1.560(11)
C41 H41 1.0000
C36 H36 0.9500
C16 H16A 0.9800
C16 H16B 0.9800
C16 H16C 0.9800
C44 C46 1.488(10)
C44 H44 1.0000
C18 C19 1.512(10)
C18 C20 1.556(9)
C18 H18 1.0000
C23 H23A 0.9800
C23 H23B 0.9800
C23 H23C 0.9800
C19 H19A 0.9800
C19 H19B 0.9800
C19 H19C 0.9800
C39 H39A 0.9800
C39 H39B 0.9800
C39 H39C 0.9800
C40 H40A 0.9800
C40 H40B 0.9800
C40 H40C 0.9800
C17 H17A 0.9800
C17 H17B 0.9800
C17 H17C 0.9800
C22 H22A 0.9800
C22 H22B 0.9800
C22 H22C 0.9800
C42 H42A 0.9800
C42 H42B 0.9800
C42 H42C 0.9800
C20 H20A 0.9800
C20 H20B 0.9800
C20 H20C 0.9800
C43 H43A 0.9800
C43 H43B 0.9800
C43 H43C 0.9800
C47 C48A 1.35(3)
C47 C48 1.570(18)
C47 H47A 0.9800
C47 H47B 0.9800
C47 H47C 0.9800
C47 H47D 0.9800
C47 H47E 0.9800
C47 H47F 0.9800
C49 C48 1.245(15)
C49 C50 1.546(18)
C49 C48A 1.85(4)
C49 H49A 0.9900
C49 H49B 0.9900
C49 H49C 0.9900
C49 H49D 0.9900
C50 C51A 1.65(5)
C50 H50A 0.9900
C50 H50B 0.9900
C50 H50C 0.9900
C50 H50D 0.9900
C46 H46A 0.9800
C46 H46B 0.9800
C46 H46C 0.9800
C48 H48A 0.9900
C48 H48B 0.9900
C48A H48C 0.9900
C48A H48D 0.9900
C51A H51C 0.9900
C51A H51D 0.9900

loop_
_geom_hbond_atom_site_label_D
_geom_hbond_atom_site_label_H
_geom_hbond_atom_site_label_A
_geom_hbond_site_symmetry_A
_geom_hbond_distance_DA
_geom_hbond_distance_DH
_geom_hbond_distance_HA
_geom_hbond_angle_DHA
_geom_hbond_publ_flag
O2 H2 O1 3_466 2.760(5) 0.840 1.944 163.4 no
O4 H4 O3 3_456 2.687(5) 0.840 1.859 168.4 no

loop_
_geom_torsion_atom_site_label_1
_geom_torsion_atom_site_label_2
_geom_torsion_atom_site_label_3
_geom_torsion_atom_site_label_4
_geom_torsion
C28 N4 C24 N3 -179.3(5)
C28 N4 C24 C25 0.7(9)
C31 N3 C24 N4 9.6(10)
C27 N3 C24 N4 -172.9(5)
C31 N3 C24 C25 -170.4(6)
C27 N3 C24 C25 7.1(6)
C1 N1 C8 O1 -172.9(5)
C4 N1 C8 O1 4.4(8)
C1 N1 C8 C9 6.8(9)
C4 N1 C8 C9 -175.9(5)
N4 C24 C25 C30 -0.3(9)
N3 C24 C25 C30 179.7(5)
N4 C24 C25 C26 -179.3(6)
N3 C24 C25 C26 0.7(7)
C5 N2 C1 C2 -1.2(9)
C5 N2 C1 N1 177.5(5)
C8 N1 C1 N2 4.4(10)
C4 N1 C1 N2 -173.1(5)
C8 N1 C1 C2 -176.7(6)
C4 N1 C1 C2 5.8(7)
C24 N3 C31 O3 178.4(6)
C27 N3 C31 O3 1.1(8)
C24 N3 C31 C32 -2.5(10)
C27 N3 C31 C32 -179.8(6)
N2 C1 C2 C7 1.2(9)
N1 C1 C2 C7 -177.6(5)
N2 C1 C2 C3 -178.3(6)
N1 C1 C2 C3 2.8(7)
C30 C25 C26 C27 173.5(7)
C24 C25 C26 C27 -7.6(7)
O1 C8 C9 C13 74.4(7)
N1 C8 C9 C13 -105.4(6)
O1 C8 C9 C10 -47.9(7)
N1 C8 C9 C10 132.3(5)
C31 N3 C27 C26 166.4(5)
C24 N3 C27 C26 -11.5(6)
C25 C26 C27 N3 11.2(6)
C24 C25 C30 C29 0.6(9)
C26 C25 C30 C29 179.4(6)
C1 C2 C3 C4 -9.8(7)
C7 C2 C3 C4 170.8(6)
O3 C31 C32 C36 80.8(7)
N3 C31 C32 C36 -98.4(7)
O3 C31 C32 C33 -41.3(8)
N3 C31 C32 C33 139.6(6)
O4 C33 C32 C36 170.0(5)
C34 C33 C32 C36 48.2(7)
O4 C33 C32 C31 -68.0(6)
C34 C33 C32 C31 170.3(5)
C8 C9 C10 O2 -62.7(5)
C13 C9 C10 O2 179.5(5)
C8 C9 C10 C11 174.5(4)
C13 C9 C10 C11 56.7(6)
C25 C30 C29 C28 -1.4(10)
C1 N2 C5 C6 -0.9(9)
C24 N4 C28 C29 -1.6(9)
C30 C29 C28 N4 2.0(10)
N2 C5 C6 C7 2.7(10)
C5 C6 C7 C2 -2.5(9)
C1 C2 C7 C6 0.7(9)
C3 C2 C7 C6 -179.8(6)
C8 N1 C4 C3 170.5(5)
C1 N1 C4 C3 -11.7(6)
C2 C3 C4 N1 12.5(6)
C8 C9 C13 C14 119.9(9)
C10 C9 C13 C14 -122.7(8)
C12 Si1 C15 C16 67.8(5)
C21 Si1 C15 C16 -173.4(5)
C18 Si1 C15 C16 -49.2(6)
C12 Si1 C15 C17 -57.6(6)
C21 Si1 C15 C17 61.1(6)
C18 Si1 C15 C17 -174.6(5)
C35 Si2 C38 C40 -174.1(5)
C41 Si2 C38 C40 -57.6(6)
C44 Si2 C38 C40 68.2(6)
C35 Si2 C38 C39 60.0(5)
C41 Si2 C38 C39 176.5(5)
C44 Si2 C38 C39 -57.7(6)
C12 Si1 C21 C23 16.8(8)
C15 Si1 C21 C23 -101.4(7)
C18 Si1 C21 C23 134.5(7)
C12 Si1 C21 C22 152.9(6)
C15 Si1 C21 C22 34.7(7)
C18 Si1 C21 C22 -89.4(7)
C35 Si2 C41 C43 -52.6(7)
C38 Si2 C41 C43 -168.1(6)
C44 Si2 C41 C43 66.7(6)
C35 Si2 C41 C42 74.1(6)
C38 Si2 C41 C42 -41.3(6)
C44 Si2 C41 C42 -166.5(5)
C31 C32 C36 C37 -14.1(9)
C33 C32 C36 C37 105.6(8)
C35 Si2 C44 C46 25.0(8)
C38 Si2 C44 C46 141.1(7)
C41 Si2 C44 C46 -93.7(7)
C35 Si2 C44 C45 158.7(5)
C38 Si2 C44 C45 -85.3(6)
C41 Si2 C44 C45 39.9(6)
C52 C51 C50 C49 -175.1(12)
C48 C49 C50 C51 -176.8(19)
C48A C49 C50 C51A -163(6)
C50 C49 C48 C47 -175.9(12)
C50 C49 C48A C47 180(4)
C49 C50 C51A C52 165(4)
